data_2104605
loop_
_publ_author_name
'Marsh, Richard E.'

_publ_section_title
;
 Space groups <i>P</i>1 and <i>Cc</i>: how are they doing?
;
_journal_coeditor_code BK5088
_journal_issue 6
_journal_name_full 'Acta Crystallographica Section B'
_journal_page_first 782
_journal_page_last 783
_journal_paper_doi 10.1107/S0108768109046448
_journal_volume 65
_journal_year 2009
_chemical_formula_sum 'C27 H27 Eu O12'
_chemical_formula_weight 677.43
_chemical_name_systematic
;
catena-(tetrakis(mu(2)-3-(3-hydroxylphenyl)acrylato)-bis-(3-(3-hydroxyl-
phenyl)acrylato)diaqua-di-europium(iii) dihydrate
;
_space_group_IT_number 2
_symmetry_cell_setting triclinic
_symmetry_space_group_name_Hall '-P 1'
_symmetry_space_group_name_H-M 'P -1'
_cell_angle_alpha 97.41(3)
_cell_angle_beta 97.25(3)
_cell_angle_gamma 103.77(3)
_cell_formula_units_Z 2
_cell_length_a 7.8480(16)
_cell_length_b 13.019(3)
_cell_length_c 13.636(3)
_cell_measurement_temperature 293(2)
_cell_volume 1324.0(6)
_diffrn_ambient_temperature 293(2)
_diffrn_radiation_monochromator graphite
_diffrn_radiation_source 'fine-focus sealed tube'
_diffrn_radiation_type MoK\a
_diffrn_radiation_wavelength 0.71073
_exptl_crystal_density_diffrn 1.699
_exptl_crystal_density_method 'not measured'
_exptl_crystal_F_000 676
_cod_data_source_file bk5088.cif
_cod_data_source_block ROJTIU
_cod_depositor_comments
;
The following automatic conversions were performed:
'_symmetry_cell_setting' value 'Triclinic' changed to 'triclinic'
according to '/home/saulius/struct/CIF-dictionaries/cif_core.dic'
dictionary named 'cif_core.dic' version 2.4.1 from 2010-06-29.

Automatic conversion script
Id: cif_fix_enum 1527 2010-12-29 10:47:43Z saulius 

The following automatic conversions were performed:

'_symmetry_cell_setting' value 'Triclinic' changed to 'triclinic'
according to /home/saulius/struct/CIF-dictionaries/cif_core.dic
dictionary named 'cif_core.dic' version 2.4.1 from 2010-06-29.

Automatic conversion script
Id: cif_fix_values 1715 2011-07-08 13:25:40Z adriana 

2020-02-09
Formula changed to be consistent with given Z value 
                 miguel
;
_cod_original_formula_weight 1354.86
_cod_original_formula_units_Z 2
_cod_original_cell_volume 1324.0(5)
_cod_original_sg_symbol_H-M P-1
_cod_original_formula_sum 'C54 H50 Eu2 O22, 2(H2 O)'
_cod_database_code 2104605

loop_
_symmetry_equiv_pos_as_xyz
'x, y, z'
'-x, -y, -z'

loop_
_atom_site_label
_atom_site_type_symbol
_atom_site_fract_x
_atom_site_fract_y
_atom_site_fract_z
_atom_site_occupancy
Eu1 Eu 0.7682 0.5376 0.5198 1
O1 O 0.8105 0.7066 0.6380 1
O2 O 0.7150 0.5571 0.6936 1
C1 C 0.7545 0.6584 0.7066 1
C2 C 0.7355 0.7180 0.8030 1
H1 H 0.6924 0.6791 0.8512 1
C3 C 0.7775 0.8235 0.8235 1
H2 H 0.8245 0.8601 0.7748 1
C4 C 0.7590 0.8906 0.9135 1
C5 C 0.7180 0.8500 0.9985 1
H3 H 0.7024 0.7772 0.9993 1
C6 C 0.7005 0.9155 1.0815 1
O3 O 0.6575 0.8725 1.1658 1
C7 C 0.7200 1.0235 1.0800 1
H4 H 0.7073 1.0672 1.1357 1
C8 C 0.7585 1.0650 0.9975 1
H5 H 0.7688 1.1374 0.9962 1
C9 C 0.7835 1.0000 0.9130 1
H6 H 0.8160 1.0296 0.8574 1
O4 O 0.7315 0.3544 0.5596 1
O5 O 0.5130 0.5984 0.4745 1
C10 C 0.5660 0.3312 0.5500 1
C11 C 0.4585 0.2286 0.5655 1
H7 H 0.6646 0.7840 0.4480 1
C12 C 0.5255 0.1521 0.5960 1
H8 H 0.6486 0.1655 0.6082 1
C13 C 0.4235 0.0485 0.6130 1
C14 C 0.2400 0.0209 0.5990 1
H9 H 0.8208 0.9309 0.4228 1
C15 C 0.1450 -0.0765 0.6170 1
O6 O -0.0335 -0.0969 0.6045 1
C16 C 0.2330 -0.1490 0.6480 1
H10 H 0.1695 -0.2150 0.6590 1
C17 C 0.4145 -0.1235 0.6620 1
H11 H 0.4741 -0.1723 0.6825 1
C18 C 0.5110 -0.0245 0.6455 1
H12 H 0.6340 -0.0078 0.6566 1
O7 O 0.6745 0.4526 0.3455 1
O8 O 0.9400 0.4445 0.4038 1
C19 C 0.8200 0.4333 0.3308 1
C20 C 0.8490 0.4030 0.2275 1
H13 H 0.9540 0.3838 0.2194 1
C21 C 0.7370 0.4005 0.1467 1
H14 H 0.6270 0.4100 0.1572 1
C22 C 0.7625 0.3845 0.0425 1
C23 C 0.6396 0.4055 -0.0285 1
H15 H 0.5362 0.4192 -0.0102 1
C24 C 0.6670 0.4050 -0.1270 1
O9 O 0.5440 0.4315 -0.1920 1
C25 C 0.8145 0.3795 -0.1565 1
H16 H 0.8317 0.3776 -0.2228 1
C26 C 0.9340 0.3575 -0.0870 1
H17 H 1.0340 0.3390 -0.1067 1
C27 C 0.9120 0.3605 0.0125 1
H18 H 0.9976 0.3470 0.0590 1
O10 O 0.2024 0.2948 -0.2554 1
H19 H 0.2977 0.3185 -0.2330 1
H20 H 0.1750 0.2410 -0.2375 1
O11 O 0.9292 0.6758 0.4374 1
H21 H 0.8716 0.6747 0.3826 1

loop_
_geom_angle_atom_site_label_1
_geom_angle_atom_site_label_2
_geom_angle_atom_site_label_3
_geom_angle
_geom_angle_site_symmetry_1
_geom_angle_site_symmetry_2
_geom_angle_site_symmetry_3
_geom_angle_publ_flag
O1 Eu1 O2 52.50 . . . yes
O1 Eu1 O4 127.72 . . . yes
O1 Eu1 O5 75.06 . . . yes
O1 Eu1 O7 144.11 . . . yes
O1 Eu1 O8 140.02 . . . yes
O1 Eu1 O11 75.59 . . . yes
O1 Eu1 C1 26.24 . . . yes
O1 Eu1 C10 123.83 . . . yes
O1 Eu1 C19 148.34 . . . yes
O1 Eu1 O5 112.97 . . 2_666 yes
O1 Eu1 O8 81.26 . . 2_766 yes
O2 Eu1 O4 76.56 . . . yes
O2 Eu1 O5 88.84 . . . yes
O2 Eu1 O7 150.10 . . . yes
O2 Eu1 O8 140.87 . . . yes
O2 Eu1 O11 127.03 . . . yes
O2 Eu1 C1 26.30 . . . yes
O2 Eu1 C10 72.81 . . . yes
O2 Eu1 C19 158.13 . . . yes
O2 Eu1 O5 72.72 . . 2_666 yes
O2 Eu1 O8 82.76 . . 2_766 yes
O4 Eu1 O5 119.30 . . . yes
O4 Eu1 O7 86.39 . . . yes
O4 Eu1 O8 73.79 . . . yes
O4 Eu1 O11 146.82 . . . yes
O4 Eu1 C1 102.46 . . . yes
O4 Eu1 C10 25.45 . . . yes
O4 Eu1 C19 81.58 . . . yes
O4 Eu1 O5 51.66 . . 2_666 yes
O4 Eu1 O8 81.53 . . 2_766 yes
O5 Eu1 O7 78.23 . . . yes
O5 Eu1 O8 128.03 . . . yes
O5 Eu1 O11 87.20 . . . yes
O5 Eu1 C1 80.09 . . . yes
O5 Eu1 C10 93.87 . . . yes
O5 Eu1 C19 102.62 . . . yes
O5 Eu1 O5 67.68 . . 2_666 yes
O5 Eu1 O8 155.09 . . 2_766 yes
O7 Eu1 O8 51.24 . . . yes
O7 Eu1 O11 79.61 . . . yes
O7 Eu1 C1 158.20 . . . yes
O7 Eu1 C10 81.22 . . . yes
O7 Eu1 C19 25.76 . . . yes
O5 Eu1 O7 77.43 2_666 . . yes
O7 Eu1 O8 119.18 . . 2_766 yes
O8 Eu1 O11 73.99 . . . yes
O8 Eu1 C1 150.30 . . . yes
O8 Eu1 C10 90.00 . . . yes
O8 Eu1 C19 25.73 . . . yes
O5 Eu1 O8 106.51 2_666 . . yes
O8 Eu1 O8 68.19 . . 2_766 yes
O11 Eu1 C1 101.53 . . . yes
O11 Eu1 C10 160.16 . . . yes
O11 Eu1 C19 72.76 . . . yes
O5 Eu1 O11 148.81 2_666 . . yes
O8 Eu1 O11 79.42 2_766 . . yes
C1 Eu1 C10 98.17 . . . yes
C1 Eu1 C19 173.39 . . . yes
O5 Eu1 C1 92.36 2_666 . . yes
O8 Eu1 C1 82.11 2_766 . . yes
C10 Eu1 C19 87.71 . . . yes
O5 Eu1 C10 26.21 2_666 . . yes
O8 Eu1 C10 105.83 2_766 . . yes
O5 Eu1 C19 94.25 2_666 . . yes
O8 Eu1 C19 93.42 2_766 . . yes
O5 Eu1 O8 130.57 2_666 . 2_766 yes
Eu1 O1 C1 93.23 . . . yes
Eu1 O2 C1 94.55 . . . yes
Eu1 O4 C10 96.15 . . . yes
Eu1 O5 Eu1 112.32 . . 2_666 yes
Eu1 O5 C10 153.42 . . 2_666 yes
Eu1 O5 C10 94.19 2_666 . 2_666 yes
Eu1 O7 C19 97.31 . . . yes
Eu1 O8 C19 90.94 . . . yes
Eu1 O8 Eu1 111.81 . . 2_766 yes
Eu1 O8 C19 154.49 2_766 . . yes
Eu1 O11 H21 110.00 . . . no
H19 O10 H20 106.00 . . . no
Eu1 C1 C2 176.47 . . . yes
Eu1 C1 O1 60.53 . . . yes
O1 C1 C2 121.35 . . . yes
O2 C1 C2 119.09 . . . yes
O1 C1 O2 119.56 . . . yes
Eu1 C1 O2 59.15 . . . yes
C1 C2 C3 122.96 . . . no
C2 C3 C4 127.94 . . . no
C3 C4 C9 118.36 . . . no
C5 C4 C9 119.05 . . . no
C3 C4 C5 122.59 . . . no
C4 C5 C6 120.93 . . . no
O3 C6 C5 119.82 . . . yes
C5 C6 C7 119.99 . . . no
O3 C6 C7 120.16 . . . yes
C6 C7 C8 120.22 . . . no
C7 C8 C9 120.66 . . . no
C4 C9 C8 119.06 . . . no
Eu1 C10 C11 177.96 . . . yes
Eu1 C10 O4 58.40 . . . yes
O4 C10 O5 118.00 . . 2_666 yes
Eu1 C10 O5 59.61 . . 2_666 yes
O5 C10 C11 118.43 2_666 . . yes
O4 C10 C11 123.56 . . . yes
C10 C11 C12 123.84 . . . no
C11 C12 C13 125.82 . . . no
C12 C13 C18 119.86 . . . no
C12 C13 C14 121.86 . . . no
C14 C13 C18 118.28 . . . no
C13 C14 C15 121.37 . . . no
O6 C15 C16 121.88 . . . yes
C14 C15 C16 119.91 . . . no
O6 C15 C14 118.21 . . . yes
C15 C16 C17 119.69 . . . no
C16 C17 C18 120.56 . . . no
C13 C18 C17 120.17 . . . no
Eu1 C19 O8 63.33 . . . yes
Eu1 C19 O7 56.93 . . . yes
O7 C19 C20 119.51 . . . yes
O8 C19 C20 121.03 . . . yes
Eu1 C19 C20 167.47 . . . yes
O7 C19 O8 119.38 . . . yes
C19 C20 C21 124.59 . . . no
C20 C21 C22 128.53 . . . no
C23 C22 C27 118.24 . . . no
C21 C22 C23 117.95 . . . no
C21 C22 C27 123.44 . . . no
C22 C23 C24 121.03 . . . no
O9 C24 C25 121.87 . . . yes
O9 C24 C23 117.79 . . . yes
C23 C24 C25 120.33 . . . no
C24 C25 C26 118.57 . . . no
C25 C26 C27 122.12 . . . no
C22 C27 C26 119.67 . . . no
C1 C2 H1 118.00 . . . no
C3 C2 H1 119.00 . . . no
C4 C3 H2 115.00 . . . no
C2 C3 H2 117.00 . . . no
C4 C5 H3 119.00 . . . no
C6 C5 H3 120.00 . . . no
C8 C7 H4 120.00 . . . no
C6 C7 H4 120.00 . . . no
C9 C8 H5 119.00 . . . no
C7 C8 H5 120.00 . . . no
C4 C9 H6 120.00 . . . no
C8 C9 H6 120.00 . . . no
C10 C11 H7 118.00 . . 2_666 no
C12 C11 H7 118.00 . . 2_666 no
C13 C12 H8 117.00 . . . no
C11 C12 H8 117.00 . . . no
C13 C14 H9 119.00 . . 2_666 no
C15 C14 H9 119.00 . . 2_666 no
C17 C16 H10 120.00 . . . no
C15 C16 H10 120.00 . . . no
C16 C17 H11 120.00 . . . no
C18 C17 H11 120.00 . . . no
C17 C18 H12 120.00 . . . no
C13 C18 H12 120.00 . . . no
C19 C20 H13 117.00 . . . no
C21 C20 H13 118.00 . . . no
C22 C21 H14 116.00 . . . no
C20 C21 H14 116.00 . . . no
C22 C23 H15 119.00 . . . no
C24 C23 H15 120.00 . . . no
C26 C25 H16 121.00 . . . no
C24 C25 H16 120.00 . . . no
C25 C26 H17 119.00 . . . no
C27 C26 H17 119.00 . . . no
C22 C27 H18 120.00 . . . no
C26 C27 H18 120.00 . . . no

loop_
_geom_bond_atom_site_label_1
_geom_bond_atom_site_label_2
_geom_bond_distance
_geom_bond_site_symmetry_1
_geom_bond_site_symmetry_2
_geom_bond_publ_flag
Eu1 O1 2.4802 . . yes
Eu1 O2 2.4496 . . yes
Eu1 O4 2.4723 . . yes
Eu1 O5 2.3639 . . yes
Eu1 O7 2.4305 . . yes
Eu1 O8 2.5711 . . yes
Eu1 O11 2.4277 . . yes
Eu1 O5 2.4960 . 2_666 yes
Eu1 O8 2.3378 . 2_766 yes
O1 C1 1.2593 . . yes
O2 C1 1.2641 . . yes
O3 C6 1.3866 . . yes
O4 C10 1.2472 . . yes
O5 C10 1.2780 . 2_666 yes
O6 C15 1.3465 . . yes
O7 C19 1.2604 . . yes
O8 C19 1.2489 . . yes
O9 C24 1.3630 . . yes
O11 H21 0.8200 . . no
O10 H19 0.7500 . . no
O10 H20 0.7600 . . no
C1 C2 1.4811 . . no
C2 C3 1.3174 . . no
C3 C4 1.4557 . . no
C4 C9 1.3921 . . no
C4 C5 1.3775 . . no
C5 C6 1.3686 . . no
C6 C7 1.3808 . . no
C7 C8 1.3467 . . no
C8 C9 1.4024 . . no
C10 C11 1.4567 . . no
C11 C12 1.3200 . . no
C12 C13 1.4585 . . no
C13 C14 1.3806 . . no
C13 C18 1.3834 . . no
C14 C15 1.3786 . . no
C15 C16 1.3734 . . no
C16 C17 1.3658 . . no
C17 C18 1.3923 . . no
C19 C20 1.4737 . . no
C20 C21 1.3116 . . no
C21 C22 1.4552 . . no
C22 C27 1.3799 . . no
C22 C23 1.3786 . . no
C23 C24 1.3862 . . no
C24 C25 1.3704 . . no
C25 C26 1.3540 . . no
C26 C27 1.3860 . . no
C2 H1 0.9300 . . no
C3 H2 0.9300 . . no
C5 H3 0.9300 . . no
C7 H4 0.9200 . . no
C8 H5 0.9300 . . no
C9 H6 0.9300 . . no
C11 H7 0.9300 . 2_666 no
C12 H8 0.9300 . . no
C14 H9 0.9300 . 2_666 no
C16 H10 0.9300 . . no
C17 H11 0.9200 . . no
C18 H12 0.9300 . . no
C20 H13 0.9300 . . no
C21 H14 0.9300 . . no
C23 H15 0.9300 . . no
C25 H16 0.9300 . . no
C26 H17 0.9300 . . no
C27 H18 0.9300 . . no
